data_7248299
loop_
_publ_author_name
'Zou, Yao'
'Meng, Xin'
'Zhang, Baoxi'
'Yu, Hongmei'
'He, Guorong'
'Gong, Ningbo'
'Lu, Yang'
'Du, Guanhua'

_publ_section_title
;
 Gefitinib salts/cocrystals with phenolic acids as a promising solid-state
 approach to improve solubility
;
_journal_issue 15
_journal_name_full CrystEngComm
_journal_page_first 2112
_journal_page_last 2122
_journal_paper_doi 10.1039/D4CE00039K
_journal_volume 26
_journal_year 2024
_chemical_formula_moiety 'C22 H24 Cl F N4 O3, 0.5(C7 H6 O3)'
_chemical_formula_sum 'C25.5 H27 Cl F N4 O4.5'
_chemical_formula_weight 515.96
_space_group_crystal_system triclinic
_space_group_IT_number 2
_space_group_name_Hall '-P 1'
_space_group_name_H-M_alt 'P -1'
_atom_sites_solution_hydrogens geom
_audit_creation_date 2023-11-23
_audit_creation_method
;
Olex2 1.5
(compiled 2023.08.24 svn.re1ec1418 for OlexSys, GUI svn.r6817)
;
_audit_update_record
;
2023-12-27 deposited with the CCDC.	2024-03-11 downloaded from the CCDC.
;
_cell_angle_alpha 65.3898(8)
_cell_angle_beta 84.3011(6)
_cell_angle_gamma 89.3070(6)
_cell_formula_units_Z 2
_cell_length_a 7.73274(5)
_cell_length_b 12.20698(10)
_cell_length_c 14.35665(12)
_cell_measurement_reflns_used 35704
_cell_measurement_temperature 100.00(10)
_cell_measurement_theta_max 76.1790
_cell_measurement_theta_min 3.4170
_cell_volume 1225.341(18)
_computing_cell_refinement 'CrysAlisPro 1.171.41.81a (Rigaku OD, 2020)'
_computing_data_collection 'CrysAlisPro 1.171.41.81a (Rigaku OD, 2020)'
_computing_data_reduction 'CrysAlisPro 1.171.41.81a (Rigaku OD, 2020)'
_computing_molecular_graphics 'Olex2 1.5 (Dolomanov et al., 2009)'
_computing_publication_material 'Olex2 1.5 (Dolomanov et al., 2009)'
_computing_structure_refinement 'SHELXL 2018/3 (Sheldrick, 2015)'
_computing_structure_solution 'SHELXT 2018/2 (Sheldrick, 2018)'
_diffrn_ambient_temperature 100.15
_diffrn_detector_area_resol_mean 10.0000
_diffrn_detector_type HyPix
_diffrn_measured_fraction_theta_full 0.999
_diffrn_measured_fraction_theta_max 0.959
_diffrn_measurement_details
;
List of Runs (angles in degrees, time in seconds):

  # Type    Start    End  Width  t~exp~   \w     \q     \k     \f   Frames
#--------------------------------------------------------------------------
  1  \w     69.00  95.00   0.50    0.05    --   47.76  59.00 109.00   52
  2  \w    108.00 161.00   0.50    0.10    --  106.68  59.00 109.00  106
  3  \w    136.00 178.00   0.50    0.10    --  106.68  45.00  30.00   84
  4  \w    129.00 177.00   0.50    0.10    --  106.68  61.00   0.00   96
  5  \w    111.00 173.00   0.50    0.10    --  106.68  30.00  90.00  124
  6  \w     65.00  91.00   0.50    0.05    --   47.76  57.00-150.00   52
  7  \w     91.00 117.00   0.50    0.10    --  106.68  61.00-180.00   52
  8  \w    146.00 171.00   0.50    0.10    --  106.68  61.00-180.00   50
  9  \w     36.00 105.00   0.50    0.10    --  106.68 -77.00 -30.00  138
 10  \w     34.00  72.00   0.50    0.10    --  106.68 -59.00 -30.00   76
 11  \w     35.00  61.00   0.50    0.10    --  106.68 -61.00-150.00   52
 12  \w     -5.00  43.00   0.50    0.05    --   47.76 -59.00 -30.00   96
 13  \w    -22.00  27.00   0.50    0.05    --  -47.76  19.00  90.00   98
 14  \w    -59.00   0.00   0.50    0.05    --  -47.76  59.00 109.00  118
 15  \w     37.00  97.00   0.50    0.10    --  106.68-125.00  90.00  120
 16  \w     80.00 105.00   0.50    0.10    --  106.68 -94.00 150.00   50
 17  \w    -23.00  27.00   0.50    0.05    --  -47.76  19.00-150.00  100
 18  \w    -60.00 -28.00   0.50    0.10    -- -101.00  77.00-180.00   64
 19  \w    -96.00 -66.00   0.50    0.10    -- -101.00  77.00-180.00   60
 20  \w    -65.00 -40.00   0.50    0.10    -- -101.00  61.00 -90.00   50
 21  \w    -68.00 -28.00   0.50    0.10    -- -101.00  61.00 -60.00   80
 22  \w    -57.00 -31.00   0.50    0.10    -- -101.00  61.00 -30.00   52
 23  \w    -65.00 -40.00   0.50    0.10    -- -101.00  59.00 109.00   50
 24  \w   -171.00 -78.00   0.50    0.10    -- -101.00 -77.00 -60.00  186
 25  \w   -155.00 -81.00   0.50    0.10    -- -101.00 -77.00-120.00  148
 26  \w   -162.00-135.00   0.50    0.10    -- -101.00 -61.00-150.00   54
 27  \w   -131.00 -92.00   0.50    0.10    -- -101.00 -61.00-150.00   78
 28  \w   -156.00 -85.00   0.50    0.10    -- -101.00 -61.00-120.00  142
 29  \w   -150.00-125.00   0.50    0.10    -- -101.00 -61.00 -90.00   50
 30  \w   -110.00 -80.00   0.50    0.10    -- -101.00 -77.00 -90.00   60
 31  \w   -110.00 -85.00   0.50    0.10    -- -101.00 -61.00 -90.00   50
 32  \w   -153.00-128.00   0.50    0.10    -- -101.00 -59.00 -30.00   50
 33  \w   -173.00 -93.00   0.50    0.10    -- -101.00 -45.00   0.00  160
 34  \w   -173.00 -84.00   0.50    0.10    -- -101.00 -61.00  60.00  178
 35  \w   -122.00 -37.00   0.50    0.05    --  -47.76 -19.00 150.00  170
 36  \w    -91.00 -65.00   0.50    0.05    --  -47.76 -59.00 -30.00   52
 37  \w   -174.00-136.00   0.50    0.10    -- -101.00 -15.00-180.00   76
 38  \w   -111.00 -77.00   0.50    0.05    --  -47.76-125.00 -60.00   68
 39  \w   -116.00 -75.00   0.50    0.05    --  -47.76-125.00   0.00   82
 40  \w   -171.00-134.00   0.50    0.10    -- -101.00 -94.00 -30.00   74
 41  \w   -129.00 -94.00   0.50    0.10    -- -101.00 -94.00 -30.00   70
 42  \w   -118.00 -74.00   0.50    0.05    --  -47.76-125.00 120.00   88
 43  \w   -144.00-118.00   0.50    0.10    -- -101.00-102.00  95.00   52
 44  \w    -43.00 -17.00   0.50    0.05    --    8.00 131.00 119.43   52
 45  \w    -41.00 -16.00   0.50    0.05    --    8.00 127.00  30.61   50
 46  \w    -24.00   1.00   0.50    0.05    --   12.00 104.00-134.00   50
 47  \w    -11.00  15.00   0.50    0.05    --   16.00  98.00 -26.82   52
 48  \w    -14.00  12.00   0.50    0.05    --   20.00 102.00-100.06   52
 49  \w     -4.00  21.00   0.50    0.05    --   28.00  97.00-173.09   50
 50  \w      6.00  31.00   0.50    0.05    --   36.00  92.00-115.53   50
 51  \w     13.00  38.00   0.50    0.05    --   40.00  87.00 -81.76   50
 52  \w     15.00  40.00   0.50    0.05    --   44.00  90.00  68.51   50
 53  \w     16.00  41.00   0.50    0.05    --   44.00  88.00 -48.76   50
 54  \w    -58.00 -28.00   0.50    0.05    --  -47.76 -77.00 -90.00   60
 55  \w    -51.00 -25.00   0.50    0.05    --  -47.76 -77.00 150.00   52
 56  \w     50.00  91.00   0.50    0.05    --   47.76-125.00  30.00   82
 57  \w     32.00  58.00   0.50    0.05    --   52.00  75.00 136.84   52
 58  \w     34.00  65.00   0.50    0.05    --   56.00  76.00  24.16   62
 59  \w     33.00  59.00   0.50    0.05    --   56.00  77.00-175.16   52
 60  \w     35.00  76.00   0.50    0.05    --   56.00  76.00  64.60   82
 61  \w     97.00 123.00   0.50    0.05    --   56.00  77.00-175.16   52
 62  \w     35.00  61.00   0.50    0.05    --   56.00  76.00-132.75   52
 63  \w    -67.00 -41.00   0.50    0.05    --  -60.00 -71.00-158.45   52
 64  \w     38.00  63.00   0.50    0.05    --   60.00  75.00 146.53   50
 65  \w     39.00  73.00   0.50    0.05    --   60.00  73.00  53.21   68
 66  \w     39.00  65.00   0.50    0.05    --   60.00  72.00 -13.00   52
 67  \w    -68.00 -42.00   0.50    0.05    --  -64.00 -74.00 125.38   52
 68  \w    -70.00 -44.00   0.50    0.05    --  -64.00 -72.00-144.01   52
 69  \w    -69.00 -43.00   0.50    0.05    --  -64.00 -74.00 162.32   52
 70  \w   -134.00-108.00   0.50    0.05    --  -68.00 -69.00-178.55   52
 71  \w    -75.00 -49.00   0.50    0.05    --  -68.00 -70.00-103.24   52
 72  \w    -73.00 -48.00   0.50    0.05    --  -68.00 -70.00 -68.98   50
 73  \w    -73.00 -48.00   0.50    0.05    --  -68.00 -69.00-178.55   50
 74  \w    -75.00 -49.00   0.50    0.05    --  -68.00 -67.00 -90.02   52
 75  \w     46.00  72.00   0.50    0.05    --   68.00  75.00   1.67   52
 76  \w     45.00  71.00   0.50    0.05    --   68.00  77.00 -83.55   52
 77  \w     45.00  71.00   0.50    0.05    --   68.00  77.00  81.68   52
 78  \w    -90.00 -50.00   0.50    0.05    --  -72.00 -75.00  83.53   80
 79  \w    -79.00 -49.00   0.50    0.05    --  -72.00 -76.00  43.60   60
 80  \w    -75.00 -50.00   0.50    0.05    --  -72.00 -74.00  -0.70   50
 81  \w   -140.00-114.00   0.50    0.05    --  -72.00 -75.00  83.53   52
 82  \w    -76.00 -50.00   0.50    0.05    --  -72.00 -76.00-110.02   52
 83  \w    -75.00 -49.00   0.50    0.05    --  -72.00 -76.00 -36.49   52
 84  \w    -81.00 -55.00   0.50    0.10    --  -76.00 -73.00 123.27   52
 85  \w    -83.00 -58.00   0.50    0.10    --  -80.00 -75.00 173.84   50
 86  \w    -84.00 -58.00   0.50    0.10    --  -80.00 -74.00  18.91   52
 87  \w    -87.00 -61.00   0.50    0.10    --  -80.00 -67.00 -74.39   52
 88  \w   -155.00-129.00   0.50    0.10    --  -84.00 -70.00-146.32   52
 89  \w    -88.00 -62.00   0.50    0.10    --  -84.00 -75.00-129.88   52
 90  \w    -90.00 -64.00   0.50    0.10    --  -84.00 -70.00-146.32   52
 91  \w    -87.00 -62.00   0.50    0.10    --  -84.00 -75.00 115.38   50
 92  \w   -148.00-122.00   0.50    0.10    --  -84.00 -75.00 115.38   52
 93  \w    -88.00 -62.00   0.50    0.10    --  -84.00 -74.00-166.29   52
 94  \w    -90.00 -64.00   0.50    0.10    --  -84.00 -73.00  42.06   52
 95  \w    -88.00 -62.00   0.50    0.10    --  -84.00 -75.00 157.94   52
 96  \w    -93.00 -67.00   0.50    0.10    --  -84.00 -61.00-168.28   52
 97  \w    -89.00 -63.00   0.50    0.10    --  -84.00 -73.00 -87.93   52
 98  \w    -88.00 -62.00   0.50    0.10    --  -84.00 -74.00-106.72   52
 99  \w   -144.00-118.00   0.50    0.10    --  -88.00 -73.00   9.97   52
100  \w   -130.00-104.00   0.50    0.10    --  -88.00 -64.00 157.74   52
101  \w    -98.00 -72.00   0.50    0.10    --  -88.00 -63.00-129.32   52
102  \w   -161.00-135.00   0.50    0.10    --  -88.00 -64.00 157.74   52
103  \w    -91.00 -65.00   0.50    0.10    --  -88.00 -76.00 -41.19   52
104  \w   -140.00-114.00   0.50    0.10    --  -88.00 -76.00 -41.19   52
105  \w   -103.00 -67.00   0.50    0.10    --  -88.00 -73.00   9.97   72
106  \w   -160.00-109.00   0.50    0.10    --  -88.00 -74.00 -19.13  102
107  \w    -91.00 -65.00   0.50    0.10    --  -88.00 -76.00 -66.91   52
108  \w    -92.00 -66.00   0.50    0.10    --  -88.00 -75.00  89.61   52
109  \w    -91.00 -66.00   0.50    0.10    --  -88.00 -74.00 -19.13   50
110  \w    -97.00 -68.00   0.50    0.10    --  -88.00 -72.00  93.09   58
111  \w    -96.00 -70.00   0.50    0.10    --  -88.00 -64.00 157.74   52
112  \w    -99.00 -70.00   0.50    0.10    --  -92.00 -74.00 138.04   58
113  \w   -165.00-125.00   0.50    0.10    --  -92.00 -74.00 138.04   80
114  \w    -99.00 -69.00   0.50    0.10    --  -92.00 -76.00  41.85   60
115  \w   -163.00-105.00   0.50    0.10    --  -92.00 -76.00  41.85  116
116  \w   -169.00-143.00   0.50    0.10    --  -96.00 -77.00   3.47   52
117  \w   -139.00 -73.00   0.50    0.10    --  -96.00 -77.00   3.47  132
118  \w   -102.00 -76.00   0.50    0.10    --  -96.00 -69.00-157.78   52
119  \w   -125.00 -86.00   0.50    0.10    -- -101.00 -55.00  44.68   78
120  \w   -104.00 -79.00   0.50    0.10    -- -101.00 -79.00-110.33   50
121  \w   -170.00-134.00   0.50    0.10    -- -101.00 -79.00-110.33   72
122  \w    -53.00 -28.00   0.50    0.10    -- -101.00  77.00-150.00   50
123  \w   -100.00 -74.00   0.50    0.10    -- -101.00  77.00-150.00   52
124  \w    -53.00 -28.00   0.50    0.10    -- -101.00 141.00-150.69   50
125  \w   -123.00 -71.00   0.50    0.10    -- -101.00 141.00-150.69  104
126  \w   -132.00 -78.00   0.50    0.10    -- -101.00 -76.00 -96.52  108
127  \w    -63.00 -29.00   0.50    0.10    -- -101.00 111.00 115.99   68
128  \w   -107.00 -81.00   0.50    0.10    -- -101.00 -74.00-166.82   52
129  \w   -170.00-141.00   0.50    0.10    -- -101.00 -74.00-166.82   58
130  \w   -109.00 -81.00   0.50    0.10    -- -101.00 -69.00 157.68   56
131  \w   -111.00 -70.00   0.50    0.10    -- -101.00 125.00 -60.00   82
132  \w    -53.00 -28.00   0.50    0.10    -- -101.00  61.00 120.00   50
133  \w   -108.00 -77.00   0.50    0.10    -- -101.00 111.00 115.99   62
134  \w   -123.00 -82.00   0.50    0.10    -- -101.00 -67.00 123.02   82
135  \w   -116.00 -82.00   0.50    0.10    -- -101.00 -67.00 -28.27   68
136  \w   -173.00-148.00   0.50    0.10    -- -101.00 -67.00 -28.27   50
137  \w   -119.00 -81.00   0.50    0.10    -- -101.00 -77.00  90.00   76
138  \w     60.00 105.00   0.50    0.10    --  106.68-125.00-120.00   90
139  \w     36.00  65.00   0.50    0.10    --  106.68 -61.00 120.00   58
140  \w     84.00 110.00   0.50    0.10    --  106.68-125.00  60.00   52
141  \w     56.00  82.00   0.50    0.10    --  106.68-125.00  60.00   52
142  \w     53.00  99.00   0.50    0.10    --  106.68-102.00  95.00   92
143  \w     37.00 102.00   0.50    0.10    --  106.68 -94.00 -60.00  130
144  \w     70.00  96.00   0.50    0.10    --  106.68 -94.00-150.00   52
;
_diffrn_measurement_device 'four-circle diffractometer'
_diffrn_measurement_device_type 'XtaLAB Synergy R, HyPix'
_diffrn_measurement_method '\w scans'
_diffrn_radiation_type CuK\a
_diffrn_radiation_wavelength 1.54184
_diffrn_reflns_av_R_equivalents 0.0236
_diffrn_reflns_av_unetI/netI 0.0106
_diffrn_reflns_Laue_measured_fraction_full 0.999
_diffrn_reflns_Laue_measured_fraction_max 0.959
_diffrn_reflns_limit_h_max 9
_diffrn_reflns_limit_h_min -9
_diffrn_reflns_limit_k_max 15
_diffrn_reflns_limit_k_min -15
_diffrn_reflns_limit_l_max 17
_diffrn_reflns_limit_l_min -17
_diffrn_reflns_number 42096
_diffrn_reflns_point_group_measured_fraction_full 0.999
_diffrn_reflns_point_group_measured_fraction_max 0.959
_diffrn_reflns_theta_full 67.684
_diffrn_reflns_theta_max 77.144
_diffrn_reflns_theta_min 3.404
_exptl_absorpt_coefficient_mu 1.813
_exptl_absorpt_correction_T_max 0.804
_exptl_absorpt_correction_T_min 0.596
_exptl_absorpt_correction_type multi-scan
_exptl_absorpt_process_details
;
CrysAlisPro 1.171.41.81a (Rigaku Oxford Diffraction, 2020)
Empirical absorption correction using spherical harmonics,
implemented in SCALE3 ABSPACK scaling algorithm.
;
_exptl_crystal_colour colourless
_exptl_crystal_colour_primary colourless
_exptl_crystal_density_diffrn 1.398
_exptl_crystal_description block
_exptl_crystal_F_000 540
_exptl_crystal_size_max 0.39
_exptl_crystal_size_mid 0.26
_exptl_crystal_size_min 0.12
_refine_diff_density_max 0.269
_refine_diff_density_min -0.206
_refine_diff_density_rms 0.042
_refine_ls_extinction_coef 0.0053(3)
_refine_ls_extinction_expression Fc^*^=kFc[1+0.001xFc^2^\l^3^/sin(2\q)]^-1/4^
_refine_ls_extinction_method 'SHELXL-2018/3 (Sheldrick 2018)'
_refine_ls_goodness_of_fit_ref 1.022
_refine_ls_hydrogen_treatment constr
_refine_ls_matrix_type full
_refine_ls_number_parameters 411
_refine_ls_number_reflns 4977
_refine_ls_number_restraints 144
_refine_ls_restrained_S_all 1.009
_refine_ls_R_factor_all 0.0389
_refine_ls_R_factor_gt 0.0386
_refine_ls_shift/su_max 0.000
_refine_ls_shift/su_mean 0.000
_refine_ls_structure_factor_coef Fsqd
_refine_ls_weighting_details 'w=1/[\s^2^(Fo^2^)+(0.0215P)^2^+1.2280P] where P=(Fo^2^+2Fc^2^)/3'
_refine_ls_weighting_scheme calc
_refine_ls_wR_factor_gt 0.0900
_refine_ls_wR_factor_ref 0.0901
_reflns_Friedel_coverage 0.000
_reflns_number_gt 4905
_reflns_number_total 4977
_reflns_threshold_expression 'I > 2\s(I)'
_cod_data_source_file d4ce00039k2.cif
_cod_data_source_block 6331
_cod_depositor_comments 'Adding full bibliography for 7248298--7248302.cif.'
_cod_original_formula_sum 'C25.50 H27 Cl F N4 O4.50'
_cod_database_code 7248299
_shelx_shelxl_version_number 2018/3
_shelx_space_group_comment
;
The symmetry employed for this shelxl refinement is uniquely defined
by the following loop, which should always be used as a source of
symmetry information in preference to the above space-group names.
They are only intended as comments.
;
_shelx_estimated_absorpt_t_max 1.0
_shelx_estimated_absorpt_t_min 0.806
_olex2_refinement_description
;
1. Fixed Uiso
 At 1.2 times of:
  All C(H) groups, All C(H,H) groups, All N(H,H) groups
 At 1.5 times of:
  All C(H,H,H) groups, All O(H) groups
2. Uiso/Uaniso restraints and constraints
Uanis(C5) \\sim Ueq, Uanis(C6A) \\sim Ueq, Uanis(C6) \\sim Ueq, Uanis(C4) \\sim
Ueq, Uanis(C2A) \\sim Ueq, Uanis(C3A) \\sim Ueq, Uanis(C4A) \\sim Ueq,
Uanis(C5A) \\sim Ueq, Uanis(C1) \\sim Ueq, Uanis(C2) \\sim Ueq, Uanis(C3) \\sim
Ueq: with sigma of 0.01 and sigma for terminal atoms of 0.02
Uanis(C6A) \\sim Ueq, Uanis(C1A) \\sim Ueq, Uanis(C2A) \\sim Ueq, Uanis(C5A)
\\sim Ueq: with sigma of 0.001 and sigma for terminal atoms of 0.002
3. Rigid body (RIGU) restrains
 C5A, C4A, C3A, C2A, C1A, C6A
 with sigma for 1-2 distances of 0.004 and sigma for 1-3 distances of 0.004
 C5, C4, C3, C2, C1, C6
 with sigma for 1-2 distances of 0.004 and sigma for 1-3 distances of 0.004
4. Others
 Sof(H1A)=Sof(Cl1A)=Sof(F1A)=Sof(C6A)=Sof(C1A)=Sof(H1AA)=Sof(C2A)=Sof(C3A)=
 Sof(C4A)=Sof(H4A)=Sof(C5A)=Sof(H5A)=1-FVAR(1)
 Sof(H1B)=Sof(Cl1)=Sof(F1)=Sof(C5)=Sof(H5)=Sof(C4)=Sof(H4)=Sof(C3)=Sof(C2)=
 Sof(C1)=Sof(H1)=Sof(C6)=FVAR(1)
 Fixed Sof: O6(0.5) H6(0.5) O4(0.5) O5(0.5) H5B(0.5) C26(0.5) C27(0.5)
 H27(0.5) C28(0.5) H28(0.5) C23(0.5) C24(0.5) H24(0.5) C25(0.5) H25(0.5)
 C29(0.5)
5.a Secondary CH2 refined with riding coordinates:
 C15(H15A,H15B), C16(H16A,H16B), C17(H17A,H17B), C18(H18A,H18B), C19(H19A,
 H19B), C20(H20A,H20B), C21(H21A,H21B)
5.b Aromatic/amide H refined with riding coordinates:
 N1(H1B), N1(H1A), C8(H8), C11(H11), C14(H14), C1A(H1AA), C4A(H4A), C5A(H5A),
 C5(H5), C4(H4), C1(H1), C27(H27), C28(H28), C24(H24), C25(H25)
5.c Fitted hexagon refined as free rotating group:
 C6A(C1A,C2A,C3A,C4A,C5A), C5(C4,C3,C2,C1,C6), C26(C27,C28,C23,C24,C25)
5.d Idealised Me refined as rotating group:
 C22(H22A,H22B,H22C)
5.e Idealised tetrahedral OH refined as rotating group:
 O6(H6), O5(H5B)
;
_olex2_submission_special_instructions 'No special instructions were received'
_oxdiff_exptl_absorpt_empirical_details
;
Empirical correction (ABSPACK) includes:
- Absorption correction using spherical harmonics
- Frame scaling
;

loop_
_space_group_symop_operation_xyz
'x, y, z'
'-x, -y, -z'

loop_
_atom_site_label
_atom_site_type_symbol
_atom_site_fract_x
_atom_site_fract_y
_atom_site_fract_z
_atom_site_U_iso_or_equiv
_atom_site_adp_type
_atom_site_occupancy
_atom_site_site_symmetry_order
_atom_site_calc_flag
_atom_site_refinement_flags_posn
_atom_site_refinement_flags_adp
_atom_site_refinement_flags_occupancy
_atom_site_disorder_assembly
_atom_site_disorder_group
O1 O 0.50749(15) 0.39645(10) 0.84287(8) 0.0257(3) Uani 1 1 d . . . . .
O2 O 0.68337(15) 0.25743(10) 0.77919(8) 0.0254(2) Uani 1 1 d . . . . .
O3 O 0.4108(2) -0.22442(13) 0.75442(12) 0.0487(4) Uani 1 1 d . . . . .
N1 N 0.84900(16) 0.50868(12) 0.38703(10) 0.0224(3) Uani 1 1 d . . . . .
H1B H 0.865388 0.435322 0.432914 0.027 Uiso 0.9002(16) 1 calc R U P A -1
H1A H 0.872738 0.434439 0.427998 0.027 Uiso 0.0998(16) 1 calc R U P A -2
N2 N 0.72689(17) 0.69242(12) 0.36357(10) 0.0248(3) Uani 1 1 d . . . . .
N3 N 0.55718(17) 0.71831(12) 0.50102(10) 0.0237(3) Uani 1 1 d . . . . .
N4 N 0.54682(19) -0.04335(12) 0.80749(10) 0.0279(3) Uani 1 1 d . . . . .
C7 C 0.75760(19) 0.57877(14) 0.42611(12) 0.0216(3) Uani 1 1 d . . . . .
C8 C 0.6255(2) 0.75442(15) 0.40494(13) 0.0254(3) Uani 1 1 d . . . . .
H8 H 0.600116 0.833973 0.359225 0.031 Uiso 1 1 calc R U . . .
C9 C 0.59463(19) 0.60369(14) 0.56832(12) 0.0208(3) Uani 1 1 d . . . . .
C10 C 0.69568(19) 0.52847(14) 0.53374(12) 0.0207(3) Uani 1 1 d . . . . .
C11 C 0.72779(19) 0.41043(14) 0.60466(12) 0.0215(3) Uani 1 1 d . . . . .
H11 H 0.796168 0.359280 0.581989 0.026 Uiso 1 1 calc R U . . .
C12 C 0.66136(19) 0.36906(14) 0.70571(12) 0.0215(3) Uani 1 1 d . . . . .
C13 C 0.56113(19) 0.44665(14) 0.74100(12) 0.0216(3) Uani 1 1 d . . . . .
C14 C 0.52772(19) 0.56100(14) 0.67318(12) 0.0216(3) Uani 1 1 d . . . . .
H14 H 0.459620 0.611753 0.696464 0.026 Uiso 1 1 calc R U . . .
C15 C 0.7871(2) 0.17775(14) 0.74750(13) 0.0259(3) Uani 1 1 d . . . . .
H15A H 0.905723 0.213164 0.719752 0.031 Uiso 1 1 calc R U . . .
H15B H 0.733795 0.163770 0.693322 0.031 Uiso 1 1 calc R U . . .
C16 C 0.7942(2) 0.06091(15) 0.84184(13) 0.0302(4) Uani 1 1 d . . . . .
H16A H 0.836544 0.078451 0.897218 0.036 Uiso 1 1 calc R U . . .
H16B H 0.879439 0.008739 0.825358 0.036 Uiso 1 1 calc R U . . .
C17 C 0.6206(2) -0.00764(15) 0.88169(13) 0.0307(4) Uani 1 1 d . . . . .
H17A H 0.635497 -0.080984 0.944906 0.037 Uiso 1 1 calc R U . . .
H17B H 0.536732 0.043315 0.900839 0.037 Uiso 1 1 calc R U . . .
C18 C 0.3778(3) -0.10412(17) 0.85309(14) 0.0352(4) Uani 1 1 d . . . . .
H18A H 0.298472 -0.048040 0.868293 0.042 Uiso 1 1 calc R U . . .
H18B H 0.391886 -0.174248 0.918792 0.042 Uiso 1 1 calc R U . . .
C19 C 0.2990(3) -0.14631(19) 0.78079(15) 0.0408(5) Uani 1 1 d . . . . .
H19A H 0.186387 -0.189064 0.814086 0.049 Uiso 1 1 calc R U . . .
H19B H 0.276494 -0.075472 0.717310 0.049 Uiso 1 1 calc R U . . .
C20 C 0.5741(3) -0.16344(19) 0.70787(16) 0.0413(5) Uani 1 1 d . . . . .
H20A H 0.556259 -0.091525 0.644140 0.050 Uiso 1 1 calc R U . . .
H20B H 0.651644 -0.217535 0.688690 0.050 Uiso 1 1 calc R U . . .
C21 C 0.6594(3) -0.12511(16) 0.77994(14) 0.0340(4) Uani 1 1 d . . . . .
H21A H 0.680716 -0.196954 0.842970 0.041 Uiso 1 1 calc R U . . .
H21B H 0.772850 -0.083886 0.746230 0.041 Uiso 1 1 calc R U . . .
C22 C 0.4202(2) 0.47280(15) 0.88489(13) 0.0278(4) Uani 1 1 d . . . . .
H22A H 0.314057 0.501969 0.851351 0.042 Uiso 1 1 calc R U . . .
H22B H 0.497057 0.541612 0.872925 0.042 Uiso 1 1 calc R U . . .
H22C H 0.389729 0.426920 0.959099 0.042 Uiso 1 1 calc R U . . .
Cl1A Cl 1.1583(6) 0.3756(4) 0.1352(4) 0.0391(14) Uani 0.0998(16) 1 d . . P A -2
F1A F 1.112(4) 0.617(3) -0.021(2) 0.045(6) Uani 0.0998(16) 1 d . . P A -2
C6A C 0.909(2) 0.5580(15) 0.2740(10) 0.008(3) Uani 0.0998(16) 1 d G U P A -2
C1A C 0.999(2) 0.4701(11) 0.2532(10) 0.010(3) Uani 0.0998(16) 1 d G U P A -2
H1AA H 1.015787 0.393978 0.307568 0.012 Uiso 0.0998(16) 1 calc R U P A -2
C2A C 1.0645(18) 0.4935(12) 0.1527(11) 0.011(3) Uani 0.0998(16) 1 d G U P A -2
C3A C 1.040(2) 0.6049(15) 0.0731(9) 0.028(4) Uani 0.0998(16) 1 d G U P A -2
C4A C 0.950(2) 0.6928(12) 0.0940(11) 0.033(5) Uani 0.0998(16) 1 d G U P A -2
H4A H 0.933646 0.768927 0.039594 0.040 Uiso 0.0998(16) 1 calc R U P A -2
C5A C 0.885(2) 0.6694(13) 0.1944(13) 0.009(3) Uani 0.0998(16) 1 d G U P A -2
H5A H 0.823625 0.729496 0.208691 0.011 Uiso 0.0998(16) 1 calc R U P A -2
Cl1 Cl 0.96871(6) 0.79546(4) 0.00171(3) 0.03159(15) Uani 0.9002(16) 1 d . . P A -1
F1 F 1.1565(4) 0.5862(3) -0.0012(2) 0.0328(5) Uani 0.9002(16) 1 d . . P A -1
C5 C 1.0122(2) 0.43991(14) 0.27296(10) 0.0237(4) Uani 0.9002(16) 1 d G U P A -1
H5 H 1.020418 0.364580 0.330052 0.028 Uiso 0.9002(16) 1 calc R U P A -1
C4 C 1.0903(2) 0.45762(14) 0.17608(12) 0.0252(4) Uani 0.9002(16) 1 d G U P A -1
H4 H 1.151892 0.394386 0.166950 0.030 Uiso 0.9002(16) 1 calc R U P A -1
C3 C 1.0784(2) 0.56784(16) 0.09255(10) 0.0228(4) Uani 0.9002(16) 1 d G U P A -1
C2 C 0.9883(2) 0.66035(13) 0.10591(11) 0.0214(4) Uani 0.9002(16) 1 d G U P A -1
C1 C 0.9102(2) 0.64265(14) 0.20279(13) 0.0229(5) Uani 0.9002(16) 1 d G U P A -1
H1 H 0.848623 0.705877 0.211919 0.027 Uiso 0.9002(16) 1 calc R U P A -1
C6 C 0.9222(3) 0.53243(16) 0.28632(10) 0.0216(5) Uani 0.9002(16) 1 d G U P A -1
O6 O 0.2159(4) 0.7490(2) 0.5228(2) 0.0251(6) Uani 0.5 1 d . . P B -1
H6 H 0.322985 0.766020 0.512996 0.038 Uiso 0.5 1 calc R U P B -1
O4 O -0.1282(4) 1.2389(2) 0.4904(2) 0.0265(6) Uani 0.5 1 d . . P B -1
O5 O -0.3526(3) 1.1320(2) 0.47871(19) 0.0269(5) Uani 0.5 1 d . . P B -1
H5B H -0.407108 1.193475 0.474691 0.040 Uiso 0.5 1 calc R U P B -1
C26 C 0.1256(3) 0.84953(19) 0.5105(2) 0.0241(14) Uani 0.5 1 d G . P B -1
C27 C 0.1975(2) 0.9493(2) 0.5176(2) 0.0231(6) Uani 0.5 1 d G . P B -1
H27 H 0.316488 0.950769 0.528400 0.028 Uiso 0.5 1 calc R U P B -1
C28 C 0.0952(3) 1.04689(18) 0.50877(19) 0.0230(9) Uani 0.5 1 d G . P B -1
H28 H 0.144360 1.115068 0.513579 0.028 Uiso 0.5 1 calc R U P B -1
C23 C -0.0789(3) 1.04472(18) 0.4929(2) 0.0189(6) Uani 0.5 1 d G . P B -1
C24 C -0.1508(2) 0.9450(2) 0.48590(19) 0.0219(9) Uani 0.5 1 d G . P B -1
H24 H -0.269785 0.943484 0.475072 0.026 Uiso 0.5 1 calc R U P B -1
C25 C -0.0485(3) 0.84736(18) 0.4947(2) 0.0222(6) Uani 0.5 1 d G . P B -1
H25 H -0.097660 0.779183 0.489894 0.027 Uiso 0.5 1 calc R U P B -1
C29 C -0.1875(7) 1.1481(4) 0.4864(3) 0.0205(9) Uani 0.5 1 d . . P B -1

loop_
_atom_site_aniso_label
_atom_site_aniso_U_11
_atom_site_aniso_U_22
_atom_site_aniso_U_33
_atom_site_aniso_U_23
_atom_site_aniso_U_13
_atom_site_aniso_U_12
O1 0.0290(6) 0.0278(6) 0.0231(6) -0.0146(5) 0.0029(4) 0.0005(5)
O2 0.0315(6) 0.0224(5) 0.0241(6) -0.0119(5) -0.0013(5) 0.0046(5)
O3 0.0599(9) 0.0426(8) 0.0505(9) -0.0316(7) 0.0221(7) -0.0249(7)
N1 0.0207(6) 0.0263(7) 0.0215(6) -0.0119(5) 0.0007(5) 0.0020(5)
N2 0.0238(7) 0.0253(7) 0.0266(7) -0.0127(6) 0.0011(5) -0.0013(5)
N3 0.0224(6) 0.0224(6) 0.0283(7) -0.0131(6) -0.0002(5) -0.0006(5)
N4 0.0389(8) 0.0228(7) 0.0231(7) -0.0114(6) 0.0009(6) -0.0017(6)
C7 0.0171(7) 0.0257(8) 0.0254(8) -0.0141(6) -0.0011(6) -0.0015(6)
C8 0.0258(8) 0.0224(8) 0.0281(8) -0.0110(7) -0.0004(6) -0.0014(6)
C9 0.0166(7) 0.0226(7) 0.0270(8) -0.0141(6) -0.0014(6) -0.0018(6)
C10 0.0166(7) 0.0252(8) 0.0242(8) -0.0144(6) -0.0007(6) -0.0016(6)
C11 0.0190(7) 0.0247(8) 0.0262(8) -0.0162(6) -0.0012(6) 0.0024(6)
C12 0.0203(7) 0.0224(7) 0.0255(8) -0.0135(6) -0.0037(6) 0.0005(6)
C13 0.0191(7) 0.0268(8) 0.0237(8) -0.0155(6) 0.0002(6) -0.0025(6)
C14 0.0174(7) 0.0248(8) 0.0286(8) -0.0176(7) 0.0009(6) -0.0007(6)
C15 0.0294(8) 0.0250(8) 0.0274(8) -0.0151(7) -0.0035(6) 0.0046(6)
C16 0.0405(10) 0.0272(8) 0.0276(8) -0.0147(7) -0.0101(7) 0.0085(7)
C17 0.0462(10) 0.0256(8) 0.0224(8) -0.0121(7) -0.0031(7) 0.0040(7)
C18 0.0452(11) 0.0300(9) 0.0281(9) -0.0123(7) 0.0078(8) -0.0057(8)
C19 0.0454(11) 0.0410(11) 0.0352(10) -0.0176(9) 0.0091(8) -0.0163(9)
C20 0.0510(12) 0.0407(11) 0.0395(10) -0.0272(9) 0.0130(9) -0.0152(9)
C21 0.0466(11) 0.0275(9) 0.0310(9) -0.0165(8) 0.0021(8) -0.0008(8)
C22 0.0295(8) 0.0328(9) 0.0273(8) -0.0200(7) 0.0039(7) -0.0011(7)
Cl1A 0.041(3) 0.044(3) 0.039(3) -0.025(2) 0.0016(19) 0.0043(19)
F1A 0.051(16) 0.054(16) 0.034(13) -0.025(12) 0.014(9) -0.013(10)
C6A 0.009(3) 0.008(3) 0.009(3) -0.0044(17) 0.0000(11) 0.0005(10)
C1A 0.010(3) 0.010(3) 0.010(3) -0.0036(16) -0.0013(11) -0.0002(10)
C2A 0.011(3) 0.011(3) 0.011(3) -0.0048(16) -0.0012(11) 0.0007(10)
C3A 0.033(8) 0.017(6) 0.026(6) -0.002(4) 0.005(6) 0.001(5)
C4A 0.036(9) 0.035(7) 0.029(6) -0.014(5) 0.003(6) 0.008(6)
C5A 0.009(3) 0.009(3) 0.009(3) -0.0033(16) -0.0011(11) 0.0003(10)
Cl1 0.0378(3) 0.0289(2) 0.0213(2) -0.00469(18) 0.00062(17) 0.00468(18)
F1 0.0353(12) 0.0397(12) 0.0230(10) -0.0147(9) 0.0067(7) 0.0041(7)
C5 0.0231(9) 0.0237(10) 0.0234(10) -0.0092(9) -0.0015(8) 0.0029(8)
C4 0.0254(10) 0.0261(11) 0.0249(10) -0.0121(9) -0.0011(8) 0.0059(8)
C3 0.0211(9) 0.0295(12) 0.0195(10) -0.0126(10) 0.0007(7) 0.0014(8)
C2 0.0182(9) 0.0231(10) 0.0227(9) -0.0094(8) -0.0021(7) 0.0009(8)
C1 0.0201(10) 0.0247(12) 0.0274(11) -0.0146(10) -0.0020(8) 0.0037(8)
C6 0.0184(9) 0.0255(12) 0.0226(10) -0.0118(8) -0.0014(7) -0.0008(8)
O6 0.0219(13) 0.0218(14) 0.0356(14) -0.0160(11) -0.0025(12) 0.0055(12)
O4 0.0366(17) 0.0150(13) 0.0312(14) -0.0138(10) 0.0002(13) 0.0028(13)
O5 0.0246(12) 0.0213(11) 0.0396(13) -0.0174(10) -0.0034(10) 0.0061(9)
C26 0.024(3) 0.027(2) 0.0220(19) -0.0112(15) -0.0033(17) 0.0049(17)
C27 0.0212(16) 0.0241(16) 0.0258(16) -0.0120(13) -0.0033(12) 0.0015(13)
C28 0.020(2) 0.024(2) 0.0260(18) -0.0116(15) -0.0016(14) 0.0004(14)
C23 0.0234(16) 0.0150(15) 0.0196(14) -0.0091(11) -0.0001(12) 0.0017(13)
C24 0.017(2) 0.0215(18) 0.0291(19) -0.0129(15) 0.0013(14) 0.0032(13)
C25 0.0224(15) 0.0191(14) 0.0316(16) -0.0168(13) -0.0026(12) 0.0011(12)
C29 0.032(3) 0.0158(19) 0.0153(17) -0.0080(13) -0.0019(15) 0.0039(14)

loop_
_atom_type_symbol
_atom_type_description
_atom_type_scat_dispersion_real
_atom_type_scat_dispersion_imag
_atom_type_scat_source
C C 0.0181 0.0091 'International Tables Vol C Tables 4.2.6.8 and 6.1.1.4'
H H 0.0000 0.0000 'International Tables Vol C Tables 4.2.6.8 and 6.1.1.4'
Cl Cl 0.3639 0.7018 'International Tables Vol C Tables 4.2.6.8 and 6.1.1.4'
F F 0.0727 0.0534 'International Tables Vol C Tables 4.2.6.8 and 6.1.1.4'
N N 0.0311 0.0180 'International Tables Vol C Tables 4.2.6.8 and 6.1.1.4'
O O 0.0492 0.0322 'International Tables Vol C Tables 4.2.6.8 and 6.1.1.4'

loop_
_geom_angle_atom_site_label_1
_geom_angle_atom_site_label_2
_geom_angle_atom_site_label_3
_geom_angle
_geom_angle_site_symmetry_1
_geom_angle_site_symmetry_3
_geom_angle_publ_flag
C13 O1 C22 117.07(13) . . ?
C12 O2 C15 116.64(12) . . ?
C19 O3 C20 109.35(14) . . ?
C7 N1 H1B 114.2 . . ?
C7 N1 H1A 120.0 . . ?
C7 N1 C6A 120.0(6) . . ?
C7 N1 C6 131.61(14) . . ?
C6A N1 H1A 120.0 . . ?
C6 N1 H1B 114.2 . . ?
C7 N2 C8 116.58(14) . . ?
C8 N3 C9 116.63(14) . . ?
C18 N4 C17 108.86(13) . . ?
C18 N4 C21 108.80(14) . . ?
C21 N4 C17 111.97(14) . . ?
N1 C7 C10 119.14(14) . . ?
N2 C7 N1 119.33(14) . . ?
N2 C7 C10 121.52(14) . . ?
N2 C8 H8 116.1 . . ?
N3 C8 N2 127.90(15) . . ?
N3 C8 H8 116.1 . . ?
N3 C9 C10 120.88(14) . . ?
N3 C9 C14 119.09(14) . . ?
C10 C9 C14 120.02(14) . . ?
C9 C10 C7 116.34(14) . . ?
C9 C10 C11 119.20(14) . . ?
C11 C10 C7 124.45(14) . . ?
C10 C11 H11 119.7 . . ?
C12 C11 C10 120.61(14) . . ?
C12 C11 H11 119.7 . . ?
O2 C12 C11 125.09(14) . . ?
O2 C12 C13 114.89(13) . . ?
C11 C12 C13 120.02(14) . . ?
O1 C13 C12 114.29(14) . . ?
O1 C13 C14 125.59(14) . . ?
C14 C13 C12 120.13(14) . . ?
C9 C14 H14 120.0 . . ?
C13 C14 C9 120.01(14) . . ?
C13 C14 H14 120.0 . . ?
O2 C15 H15A 110.4 . . ?
O2 C15 H15B 110.4 . . ?
O2 C15 C16 106.79(13) . . ?
H15A C15 H15B 108.6 . . ?
C16 C15 H15A 110.4 . . ?
C16 C15 H15B 110.4 . . ?
C15 C16 H16A 108.8 . . ?
C15 C16 H16B 108.8 . . ?
C15 C16 C17 113.89(14) . . ?
H16A C16 H16B 107.7 . . ?
C17 C16 H16A 108.8 . . ?
C17 C16 H16B 108.8 . . ?
N4 C17 C16 114.07(14) . . ?
N4 C17 H17A 108.7 . . ?
N4 C17 H17B 108.7 . . ?
C16 C17 H17A 108.7 . . ?
C16 C17 H17B 108.7 . . ?
H17A C17 H17B 107.6 . . ?
N4 C18 H18A 109.5 . . ?
N4 C18 H18B 109.5 . . ?
N4 C18 C19 110.85(14) . . ?
H18A C18 H18B 108.1 . . ?
C19 C18 H18A 109.5 . . ?
C19 C18 H18B 109.5 . . ?
O3 C19 C18 111.47(18) . . ?
O3 C19 H19A 109.3 . . ?
O3 C19 H19B 109.3 . . ?
C18 C19 H19A 109.3 . . ?
C18 C19 H19B 109.3 . . ?
H19A C19 H19B 108.0 . . ?
O3 C20 H20A 109.4 . . ?
O3 C20 H20B 109.4 . . ?
O3 C20 C21 111.25(15) . . ?
H20A C20 H20B 108.0 . . ?
C21 C20 H20A 109.4 . . ?
C21 C20 H20B 109.4 . . ?
N4 C21 C20 109.80(16) . . ?
N4 C21 H21A 109.7 . . ?
N4 C21 H21B 109.7 . . ?
C20 C21 H21A 109.7 . . ?
C20 C21 H21B 109.7 . . ?
H21A C21 H21B 108.2 . . ?
O1 C22 H22A 109.5 . . ?
O1 C22 H22B 109.5 . . ?
O1 C22 H22C 109.5 . . ?
H22A C22 H22B 109.5 . . ?
H22A C22 H22C 109.5 . . ?
H22B C22 H22C 109.5 . . ?
C1A C6A N1 109.2(9) . . ?
C1A C6A C5A 120.0 . . ?
C5A C6A N1 130.8(9) . . ?
C6A C1A H1AA 120.0 . . ?
C2A C1A C6A 120.0 . . ?
C2A C1A H1AA 120.0 . . ?
C1A C2A Cl1A 115.8(9) . . ?
C3A C2A Cl1A 124.1(8) . . ?
C3A C2A C1A 120.0 . . ?
F1A C3A C2A 114.5(14) . . ?
F1A C3A C4A 125.5(14) . . ?
C2A C3A C4A 120.0 . . ?
C3A C4A H4A 120.0 . . ?
C3A C4A C5A 120.0 . . ?
C5A C4A H4A 120.0 . . ?
C6A C5A H5A 120.0 . . ?
C4A C5A C6A 120.0 . . ?
C4A C5A H5A 120.0 . . ?
C4 C5 H5 120.0 . . ?
C4 C5 C6 120.0 . . ?
C6 C5 H5 120.0 . . ?
C5 C4 H4 120.0 . . ?
C5 C4 C3 120.0 . . ?
C3 C4 H4 120.0 . . ?
F1 C3 C4 120.22(15) . . ?
F1 C3 C2 119.76(15) . . ?
C4 C3 C2 120.0 . . ?
C3 C2 Cl1 119.93(9) . . ?
C3 C2 C1 120.0 . . ?
C1 C2 Cl1 120.05(9) . . ?
C2 C1 H1 120.0 . . ?
C2 C1 C6 120.0 . . ?
C6 C1 H1 120.0 . . ?
C5 C6 N1 116.84(11) . . ?
C1 C6 N1 123.15(11) . . ?
C1 C6 C5 120.0 . . ?
C26 O6 H6 109.5 . . ?
C29 O5 H5B 109.5 . . ?
O6 C26 C27 123.10(19) . . ?
O6 C26 C25 116.84(19) . . ?
C27 C26 C25 120.0 . . ?
C26 C27 H27 120.0 . . ?
C26 C27 C28 120.0 . . ?
C28 C27 H27 120.0 . . ?
C27 C28 H28 120.0 . . ?
C23 C28 C27 120.0 . . ?
C23 C28 H28 120.0 . . ?
C28 C23 C24 120.0 . . ?
C28 C23 C29 119.4(2) . . ?
C24 C23 C29 120.6(2) . . ?
C23 C24 H24 120.0 . . ?
C25 C24 C23 120.0 . . ?
C25 C24 H24 120.0 . . ?
C26 C25 H25 120.0 . . ?
C24 C25 C26 120.0 . . ?
C24 C25 H25 120.0 . . ?
O4 C29 O5 123.6(4) . . ?
O4 C29 C23 122.6(5) . . ?
O5 C29 C23 113.8(3) . . ?

loop_
_geom_bond_atom_site_label_1
_geom_bond_atom_site_label_2
_geom_bond_distance
_geom_bond_site_symmetry_2
_geom_bond_publ_flag
O1 C13 1.3511(19) . ?
O1 C22 1.4356(18) . ?
O2 C12 1.3534(19) . ?
O2 C15 1.4402(18) . ?
O3 C19 1.420(3) . ?
O3 C20 1.427(2) . ?
N1 H1B 0.8800 . ?
N1 H1A 0.8800 . ?
N1 C7 1.361(2) . ?
N1 C6A 1.502(12) . ?
N1 C6 1.4097(17) . ?
N2 C7 1.336(2) . ?
N2 C8 1.344(2) . ?
N3 C8 1.316(2) . ?
N3 C9 1.377(2) . ?
N4 C17 1.471(2) . ?
N4 C18 1.462(2) . ?
N4 C21 1.466(2) . ?
C7 C10 1.437(2) . ?
C8 H8 0.9500 . ?
C9 C10 1.409(2) . ?
C9 C14 1.416(2) . ?
C10 C11 1.412(2) . ?
C11 H11 0.9500 . ?
C11 C12 1.368(2) . ?
C12 C13 1.435(2) . ?
C13 C14 1.368(2) . ?
C14 H14 0.9500 . ?
C15 H15A 0.9900 . ?
C15 H15B 0.9900 . ?
C15 C16 1.509(2) . ?
C16 H16A 0.9900 . ?
C16 H16B 0.9900 . ?
C16 C17 1.519(3) . ?
C17 H17A 0.9900 . ?
C17 H17B 0.9900 . ?
C18 H18A 0.9900 . ?
C18 H18B 0.9900 . ?
C18 C19 1.514(3) . ?
C19 H19A 0.9900 . ?
C19 H19B 0.9900 . ?
C20 H20A 0.9900 . ?
C20 H20B 0.9900 . ?
C20 C21 1.507(3) . ?
C21 H21A 0.9900 . ?
C21 H21B 0.9900 . ?
C22 H22A 0.9800 . ?
C22 H22B 0.9800 . ?
C22 H22C 0.9800 . ?
Cl1A C2A 1.704(12) . ?
F1A C3A 1.35(3) . ?
C6A C1A 1.3900 . ?
C6A C5A 1.3900 . ?
C1A H1AA 0.9500 . ?
C1A C2A 1.3900 . ?
C2A C3A 1.3900 . ?
C3A C4A 1.3900 . ?
C4A H4A 0.9500 . ?
C4A C5A 1.3900 . ?
C5A H5A 0.9500 . ?
Cl1 C2 1.7219(15) . ?
F1 C3 1.348(4) . ?
C5 H5 0.9500 . ?
C5 C4 1.3900 . ?
C5 C6 1.3900 . ?
C4 H4 0.9500 . ?
C4 C3 1.3900 . ?
C3 C2 1.3900 . ?
C2 C1 1.3900 . ?
C1 H1 0.9500 . ?
C1 C6 1.3900 . ?
O6 H6 0.8400 . ?
O6 C26 1.359(3) . ?
O4 C29 1.229(5) . ?
O5 H5B 0.8400 . ?
O5 C29 1.316(6) . ?
C26 C27 1.3900 . ?
C26 C25 1.3900 . ?
C27 H27 0.9500 . ?
C27 C28 1.3900 . ?
C28 H28 0.9500 . ?
C28 C23 1.3900 . ?
C23 C24 1.3900 . ?
C23 C29 1.483(4) . ?
C24 H24 0.9500 . ?
C24 C25 1.3900 . ?
C25 H25 0.9500 . ?

loop_
_geom_torsion_atom_site_label_1
_geom_torsion_atom_site_label_2
_geom_torsion_atom_site_label_3
_geom_torsion_atom_site_label_4
_geom_torsion
_geom_torsion_site_symmetry_1
_geom_torsion_site_symmetry_2
_geom_torsion_site_symmetry_3
_geom_torsion_site_symmetry_4
_geom_torsion_publ_flag
O1 C13 C14 C9 178.74(14) . . . . ?
O2 C12 C13 O1 1.29(19) . . . . ?
O2 C12 C13 C14 -178.85(13) . . . . ?
O2 C15 C16 C17 67.29(17) . . . . ?
O3 C20 C21 N4 -60.0(2) . . . . ?
N1 C7 C10 C9 -176.94(13) . . . . ?
N1 C7 C10 C11 2.2(2) . . . . ?
N1 C6A C1A C2A 178.4(14) . . . . ?
N1 C6A C5A C4A -178.0(18) . . . . ?
N2 C7 C10 C9 2.8(2) . . . . ?
N2 C7 C10 C11 -178.04(14) . . . . ?
N3 C9 C10 C7 0.7(2) . . . . ?
N3 C9 C10 C11 -178.50(13) . . . . ?
N3 C9 C14 C13 178.96(14) . . . . ?
N4 C18 C19 O3 57.5(2) . . . . ?
C7 N1 C6A C1A 180.0(5) . . . . ?
C7 N1 C6A C5A -1.8(16) . . . . ?
C7 N1 C6 C5 178.63(14) . . . . ?
C7 N1 C6 C1 -0.2(3) . . . . ?
C7 N2 C8 N3 2.7(2) . . . . ?
C7 C10 C11 C12 -178.93(14) . . . . ?
C8 N2 C7 N1 175.39(14) . . . . ?
C8 N2 C7 C10 -4.3(2) . . . . ?
C8 N3 C9 C10 -2.4(2) . . . . ?
C8 N3 C9 C14 178.64(14) . . . . ?
C9 N3 C8 N2 0.7(2) . . . . ?
C9 C10 C11 C12 0.2(2) . . . . ?
C10 C9 C14 C13 0.0(2) . . . . ?
C10 C11 C12 O2 179.37(14) . . . . ?
C10 C11 C12 C13 -1.3(2) . . . . ?
C11 C12 C13 O1 -178.06(13) . . . . ?
C11 C12 C13 C14 1.8(2) . . . . ?
C12 O2 C15 C16 179.40(13) . . . . ?
C12 C13 C14 C9 -1.1(2) . . . . ?
C14 C9 C10 C7 179.70(13) . . . . ?
C14 C9 C10 C11 0.5(2) . . . . ?
C15 O2 C12 C11 0.9(2) . . . . ?
C15 O2 C12 C13 -178.42(13) . . . . ?
C15 C16 C17 N4 60.75(19) . . . . ?
C17 N4 C18 C19 -178.16(15) . . . . ?
C17 N4 C21 C20 177.35(14) . . . . ?
C18 N4 C17 C16 -177.85(14) . . . . ?
C18 N4 C21 C20 56.98(19) . . . . ?
C19 O3 C20 C21 59.7(2) . . . . ?
C20 O3 C19 C18 -58.1(2) . . . . ?
C21 N4 C17 C16 61.82(18) . . . . ?
C21 N4 C18 C19 -55.9(2) . . . . ?
C22 O1 C13 C12 174.51(13) . . . . ?
C22 O1 C13 C14 -5.3(2) . . . . ?
Cl1A C2A C3A F1A -6(2) . . . . ?
Cl1A C2A C3A C4A 175.1(12) . . . . ?
F1A C3A C4A C5A -179(2) . . . . ?
C6A N1 C7 N2 -1.9(9) . . . . ?
C6A N1 C7 C10 177.8(9) . . . . ?
C6A C1A C2A Cl1A -175.5(11) . . . . ?
C6A C1A C2A C3A 0.0 . . . . ?
C1A C6A C5A C4A 0.0 . . . . ?
C1A C2A C3A F1A 179(2) . . . . ?
C1A C2A C3A C4A 0.0 . . . . ?
C2A C3A C4A C5A 0.0 . . . . ?
C3A C4A C5A C6A 0.0 . . . . ?
C5A C6A C1A C2A 0.0 . . . . ?
Cl1 C2 C1 C6 178.29(13) . . . . ?
F1 C3 C2 Cl1 2.9(2) . . . . ?
F1 C3 C2 C1 -178.8(2) . . . . ?
C5 C4 C3 F1 178.8(2) . . . . ?
C5 C4 C3 C2 0.0 . . . . ?
C4 C5 C6 N1 -178.90(18) . . . . ?
C4 C5 C6 C1 0.0 . . . . ?
C4 C3 C2 Cl1 -178.29(13) . . . . ?
C4 C3 C2 C1 0.0 . . . . ?
C3 C2 C1 C6 0.0 . . . . ?
C2 C1 C6 N1 178.83(19) . . . . ?
C2 C1 C6 C5 0.0 . . . . ?
C6 N1 C7 N2 -0.8(3) . . . . ?
C6 N1 C7 C10 178.89(17) . . . . ?
C6 C5 C4 C3 0.0 . . . . ?
O6 C26 C27 C28 -177.1(3) . . . . ?
O6 C26 C25 C24 177.3(3) . . . . ?
C26 C27 C28 C23 0.0 . . . . ?
C27 C26 C25 C24 0.0 . . . . ?
C27 C28 C23 C24 0.0 . . . . ?
C27 C28 C23 C29 178.4(3) . . . . ?
C28 C23 C24 C25 0.0 . . . . ?
C28 C23 C29 O4 2.9(5) . . . . ?
C28 C23 C29 O5 -175.4(2) . . . . ?
C23 C24 C25 C26 0.0 . . . . ?
C24 C23 C29 O4 -178.7(3) . . . . ?
C24 C23 C29 O5 3.1(5) . . . . ?
C25 C26 C27 C28 0.0 . . . . ?
C29 C23 C24 C25 -178.4(3) . . . . ?
